data_7251241
loop_
_publ_author_name
'Parashar, Ranjeev Kumar'
'Kandpal, Suchita'
'Kamal, Aditya'
'Bansal, Love'
'Gupta, Kirti'
'Kumar, Rajesh'
'Mondal, Prakash Chandra'

_publ_section_title
;
 Exploring the Roles of Counterions in Redox-active Viologen on
 Electrochromic Performance
;
_journal_name_full 'Physical Chemistry Chemical Physics'
_journal_paper_doi 10.1039/D5CP02803E
_journal_year 2025
_chemical_formula_moiety '2(C2 F6 N O4 S2), C24 H20 Cl2 N2'
_chemical_formula_sum 'C28 H20 Cl2 F12 N4 O8 S4'
_chemical_formula_weight 967.62
_space_group_crystal_system monoclinic
_space_group_IT_number 15
_space_group_name_Hall '-C 2yc'
_space_group_name_H-M_alt 'C 1 2/c 1'
_atom_sites_solution_hydrogens geom
_atom_sites_solution_primary iterative
_audit_creation_date 2024-07-08
_audit_creation_method
;
Olex2 1.3
(compiled 2020.11.12 svn.r5f609507 for OlexSys, GUI svn.r6226)
;
_audit_update_record
;
2024-07-08 deposited with the CCDC.	2025-11-07 downloaded from the CCDC.
;
_cell_angle_alpha 90
_cell_angle_beta 113.345(2)
_cell_angle_gamma 90
_cell_formula_units_Z 4
_cell_length_a 27.2732(13)
_cell_length_b 10.8116(4)
_cell_length_c 14.0960(6)
_cell_measurement_reflns_used 9930
_cell_measurement_temperature 100(2)
_cell_measurement_theta_max 28.33
_cell_measurement_theta_min 2.38
_cell_volume 3816.2(3)
_computing_cell_refinement 'SAINT V8.38A (Bruker, 2018)'
_computing_data_reduction 'SAINT V8.38A (Bruker, 2018)'
_computing_molecular_graphics 'Olex2 1.3 (Dolomanov et al., 2009)'
_computing_publication_material 'Olex2 1.3 (Dolomanov et al., 2009)'
_computing_structure_refinement 'SHELXL 2018/3 (Sheldrick, 2015)'
_computing_structure_solution 'olex2.solve 1.3 (Bourhis et al., 2015)'
_diffrn_ambient_temperature 100(2)
_diffrn_detector 'CCD area detector'
_diffrn_detector_area_resol_mean 7.9
_diffrn_detector_type 'Bruker SMART CCD 1K area detector'
_diffrn_measured_fraction_theta_full 0.999
_diffrn_measured_fraction_theta_max 0.999
_diffrn_measurement_device 'three-circle diffractometer'
_diffrn_measurement_device_type 'Bruker SMART CCD 1K area detector'
_diffrn_measurement_method '\w scans'
_diffrn_radiation_monochromator graphite
_diffrn_radiation_probe x-ray
_diffrn_radiation_type MoK\a
_diffrn_radiation_wavelength 0.71073
_diffrn_reflns_av_R_equivalents 0.0389
_diffrn_reflns_av_unetI/netI 0.0214
_diffrn_reflns_Laue_measured_fraction_full 0.999
_diffrn_reflns_Laue_measured_fraction_max 0.999
_diffrn_reflns_limit_h_max 36
_diffrn_reflns_limit_h_min -36
_diffrn_reflns_limit_k_max 14
_diffrn_reflns_limit_k_min -14
_diffrn_reflns_limit_l_max 18
_diffrn_reflns_limit_l_min -18
_diffrn_reflns_number 39167
_diffrn_reflns_point_group_measured_fraction_full 0.999
_diffrn_reflns_point_group_measured_fraction_max 0.999
_diffrn_reflns_theta_full 25.242
_diffrn_reflns_theta_max 28.348
_diffrn_reflns_theta_min 2.052
_diffrn_source 'sealed X-ray tube'
_diffrn_source_current 0.0
_diffrn_source_power 0.0
_diffrn_source_target Mo
_diffrn_source_voltage 0.0
_diffrn_standards_number 0
_exptl_absorpt_coefficient_mu 0.500
_exptl_absorpt_correction_T_max 0.7457
_exptl_absorpt_correction_T_min 0.6187
_exptl_absorpt_correction_type multi-scan
_exptl_absorpt_process_details
;
SADABS-2016/2 (Bruker,2016/2) was used for absorption correction.
wR2(int) was 0.1666 before and 0.0558 after correction.
The Ratio of minimum to maximum transmission is 0.8297.
The \l/2 correction factor is Not present.
;
_exptl_crystal_colour 'clear yellowish green'
_exptl_crystal_colour_lustre clear
_exptl_crystal_colour_modifier yellowish
_exptl_crystal_colour_primary green
_exptl_crystal_density_diffrn 1.684
_exptl_crystal_description needle
_exptl_crystal_F_000 1944
_exptl_crystal_size_max 0.33
_exptl_crystal_size_mid 0.22
_exptl_crystal_size_min 0.11
_refine_diff_density_max 1.516
_refine_diff_density_min -0.866
_refine_diff_density_rms 0.077
_refine_ls_extinction_method none
_refine_ls_goodness_of_fit_ref 1.039
_refine_ls_hydrogen_treatment constr
_refine_ls_matrix_type full
_refine_ls_number_parameters 262
_refine_ls_number_reflns 4782
_refine_ls_number_restraints 0
_refine_ls_restrained_S_all 1.039
_refine_ls_R_factor_all 0.0496
_refine_ls_R_factor_gt 0.0434
_refine_ls_shift/su_max 0.001
_refine_ls_shift/su_mean 0.000
_refine_ls_structure_factor_coef Fsqd
_refine_ls_weighting_details 'w=1/[\s^2^(Fo^2^)+(0.0464P)^2^+12.6103P] where P=(Fo^2^+2Fc^2^)/3'
_refine_ls_weighting_scheme calc
_refine_ls_wR_factor_gt 0.1069
_refine_ls_wR_factor_ref 0.1122
_reflns_Friedel_coverage 0.000
_reflns_number_gt 4219
_reflns_number_total 4782
_reflns_threshold_expression 'I > 2\s(I)'
_cod_data_source_file d5cp02803e2.cif
_cod_data_source_block 19juna_a
_cod_database_code 7251241
_shelx_shelxl_version_number 2018/3
_shelx_space_group_comment
;
The symmetry employed for this shelxl refinement is uniquely defined
by the following loop, which should always be used as a source of
symmetry information in preference to the above space-group names.
They are only intended as comments.
;
_shelx_estimated_absorpt_t_max 0.947
_shelx_estimated_absorpt_t_min 0.852
_olex2_refinement_description
;
1. Fixed Uiso
 At 1.2 times of:
  All C(H) groups, All C(H,H) groups
2.a Secondary CH2 refined with riding coordinates:
 C00L(H00A,H00B)
2.b Aromatic/amide H refined with riding coordinates:
 C00I(H00I), C00J(H00J), C00K(H00K), C00M(H00M), C00N(H00N), C00O(H00O),
 C00P(H00P), C00Q(H00Q)
;
_olex2_submission_special_instructions 'No special instructions were received'

loop_
_space_group_symop_operation_xyz
'x, y, z'
'-x, y, -z+1/2'
'x+1/2, y+1/2, z'
'-x+1/2, y+1/2, -z+1/2'
'-x, -y, -z'
'x, -y, z-1/2'
'-x+1/2, -y+1/2, -z'
'x+1/2, -y+1/2, z-1/2'

loop_
_atom_site_label
_atom_site_type_symbol
_atom_site_fract_x
_atom_site_fract_y
_atom_site_fract_z
_atom_site_U_iso_or_equiv
_atom_site_adp_type
_atom_site_occupancy
_atom_site_site_symmetry_order
_atom_site_calc_flag
_atom_site_refinement_flags_posn
_atom_site_refinement_flags_adp
_atom_site_refinement_flags_occupancy
_atom_site_disorder_assembly
_atom_site_disorder_group
S001 S 0.69957(2) 0.84950(5) 0.30707(4) 0.01856(12) Uani 1 1 d . . . . .
S02 S 0.63539(2) 0.81027(5) 0.41755(4) 0.02041(12) Uani 1 1 d . . . . .
Cl03 Cl 0.40655(2) 0.35838(6) 0.07004(4) 0.03208(14) Uani 1 1 d . . . . .
F004 F 0.63649(6) 1.01465(13) 0.18172(11) 0.0320(3) Uani 1 1 d . . . . .
F005 F 0.60715(5) 0.82802(14) 0.14896(10) 0.0324(3) Uani 1 1 d . . . . .
F006 F 0.55883(5) 0.93635(15) 0.27732(11) 0.0365(3) Uani 1 1 d . . . . .
F007 F 0.67287(6) 0.88699(16) 0.11114(11) 0.0389(4) Uani 1 1 d . . . . .
O008 O 0.74425(6) 0.92908(14) 0.32402(12) 0.0246(3) Uani 1 1 d . . . . .
O009 O 0.70593(6) 0.72010(14) 0.29581(12) 0.0257(3) Uani 1 1 d . . . . .
O00A O 0.65297(7) 0.80341(17) 0.52679(12) 0.0299(4) Uani 1 1 d . . . . .
F00B F 0.53911(6) 0.86006(18) 0.39952(13) 0.0474(4) Uani 1 1 d . . . . .
O00C O 0.61572(7) 0.69886(15) 0.35901(13) 0.0300(4) Uani 1 1 d . . . . .
F00D F 0.58938(7) 1.02046(16) 0.42651(14) 0.0509(5) Uani 1 1 d . . . . .
N00E N 0.67344(6) 0.39368(15) 0.26481(12) 0.0146(3) Uani 1 1 d . . . . .
N00F N 0.67538(7) 0.88958(16) 0.38699(13) 0.0206(3) Uani 1 1 d . . . . .
C00G C 0.73384(7) 0.28072(17) 0.45024(13) 0.0133(3) Uani 1 1 d . . . . .
C00H C 0.58034(8) 0.42867(18) 0.14185(14) 0.0167(4) Uani 1 1 d . . . . .
C00I C 0.71723(8) 0.40314(17) 0.44677(14) 0.0167(4) Uani 1 1 d . . . . .
H00I H 0.727107 0.449483 0.508845 0.020 Uiso 1 1 calc R U . . .
C00J C 0.68647(8) 0.45720(18) 0.35333(14) 0.0174(4) Uani 1 1 d . . . . .
H00J H 0.674417 0.539940 0.351618 0.021 Uiso 1 1 calc R U . . .
C00K C 0.54779(8) 0.52401(19) 0.14918(14) 0.0196(4) Uani 1 1 d . . . . .
H00K H 0.562401 0.604228 0.169507 0.024 Uiso 1 1 calc R U . . .
C00L C 0.63856(7) 0.45245(18) 0.16486(14) 0.0173(4) Uani 1 1 d . . . . .
H00A H 0.647395 0.418484 0.108332 0.021 Uiso 1 1 calc R U . . .
H00B H 0.645223 0.542695 0.168606 0.021 Uiso 1 1 calc R U . . .
C00M C 0.69011(8) 0.27684(19) 0.26521(15) 0.0205(4) Uani 1 1 d . . . . .
H00M H 0.681302 0.234132 0.201677 0.025 Uiso 1 1 calc R U . . .
C00N C 0.49409(8) 0.5030(2) 0.12705(15) 0.0217(4) Uani 1 1 d . . . . .
H00N H 0.471716 0.568402 0.131067 0.026 Uiso 1 1 calc R U . . .
C00O C 0.71982(9) 0.21826(19) 0.35671(15) 0.0215(4) Uani 1 1 d . . . . .
H00O H 0.730813 0.134989 0.356104 0.026 Uiso 1 1 calc R U . . .
C00P C 0.55888(8) 0.31105(19) 0.11270(16) 0.0217(4) Uani 1 1 d . . . . .
H00P H 0.580950 0.245870 0.107156 0.026 Uiso 1 1 calc R U . . .
C00Q C 0.50546(9) 0.2882(2) 0.09165(17) 0.0245(4) Uani 1 1 d . . . . .
H00Q H 0.490843 0.207780 0.072542 0.029 Uiso 1 1 calc R U . . .
C00R C 0.47387(8) 0.3853(2) 0.09909(15) 0.0212(4) Uani 1 1 d . . . . .
C00S C 0.65086(9) 0.8978(2) 0.17957(16) 0.0234(4) Uani 1 1 d . . . . .
C00T C 0.57730(9) 0.9124(2) 0.37699(17) 0.0270(5) Uani 1 1 d . . . . .

loop_
_atom_site_aniso_label
_atom_site_aniso_U_11
_atom_site_aniso_U_22
_atom_site_aniso_U_33
_atom_site_aniso_U_23
_atom_site_aniso_U_13
_atom_site_aniso_U_12
S001 0.0190(2) 0.0176(2) 0.0198(2) 0.00164(17) 0.00844(18) -0.00001(17)
S02 0.0216(2) 0.0232(2) 0.0169(2) 0.00251(18) 0.00815(19) 0.00385(19)
Cl03 0.0173(2) 0.0479(3) 0.0312(3) -0.0021(2) 0.0098(2) 0.0001(2)
F004 0.0356(7) 0.0254(7) 0.0328(7) 0.0096(5) 0.0112(6) 0.0064(6)
F005 0.0281(7) 0.0376(8) 0.0247(6) -0.0029(6) 0.0032(5) -0.0064(6)
F006 0.0251(7) 0.0556(9) 0.0246(6) 0.0129(6) 0.0053(5) 0.0120(6)
F007 0.0420(8) 0.0582(10) 0.0231(7) 0.0068(6) 0.0199(6) 0.0072(7)
O008 0.0211(7) 0.0209(7) 0.0329(8) -0.0046(6) 0.0116(6) -0.0015(6)
O009 0.0297(8) 0.0174(7) 0.0318(8) -0.0008(6) 0.0142(7) 0.0003(6)
O00A 0.0274(8) 0.0448(10) 0.0174(7) 0.0076(7) 0.0088(6) 0.0061(7)
F00B 0.0283(7) 0.0721(12) 0.0489(9) 0.0195(9) 0.0227(7) 0.0120(8)
O00C 0.0341(9) 0.0237(8) 0.0377(9) -0.0038(7) 0.0201(8) -0.0060(7)
F00D 0.0481(10) 0.0415(9) 0.0551(10) -0.0146(8) 0.0119(8) 0.0187(8)
N00E 0.0135(7) 0.0160(7) 0.0134(7) 0.0030(6) 0.0043(6) 0.0002(6)
N00F 0.0226(8) 0.0193(8) 0.0203(8) -0.0026(6) 0.0090(7) -0.0013(7)
C00G 0.0115(8) 0.0147(8) 0.0133(8) 0.0008(6) 0.0043(7) -0.0008(6)
C00H 0.0175(9) 0.0193(9) 0.0115(8) 0.0021(7) 0.0038(7) 0.0021(7)
C00I 0.0187(9) 0.0144(8) 0.0146(8) -0.0016(7) 0.0040(7) -0.0002(7)
C00J 0.0193(9) 0.0137(8) 0.0166(8) 0.0003(7) 0.0044(7) 0.0008(7)
C00K 0.0228(9) 0.0189(9) 0.0145(8) -0.0004(7) 0.0045(7) 0.0028(7)
C00L 0.0172(8) 0.0182(9) 0.0138(8) 0.0051(7) 0.0034(7) 0.0008(7)
C00M 0.0258(10) 0.0192(9) 0.0135(8) -0.0007(7) 0.0044(7) 0.0056(8)
C00N 0.0225(9) 0.0268(10) 0.0154(8) -0.0009(7) 0.0069(7) 0.0072(8)
C00O 0.0291(10) 0.0160(9) 0.0161(9) -0.0004(7) 0.0055(8) 0.0066(8)
C00P 0.0202(9) 0.0182(9) 0.0261(10) -0.0001(8) 0.0083(8) 0.0031(7)
C00Q 0.0216(10) 0.0220(10) 0.0283(10) -0.0021(8) 0.0084(8) -0.0013(8)
C00R 0.0156(9) 0.0320(11) 0.0153(8) 0.0003(8) 0.0052(7) 0.0014(8)
C00S 0.0257(10) 0.0257(10) 0.0202(9) 0.0020(8) 0.0105(8) -0.0009(8)
C00T 0.0201(10) 0.0375(12) 0.0227(10) 0.0048(9) 0.0076(8) 0.0056(9)

loop_
_atom_type_symbol
_atom_type_description
_atom_type_scat_dispersion_real
_atom_type_scat_dispersion_imag
_atom_type_scat_source
C C 0.0033 0.0016 'International Tables Vol C Tables 4.2.6.8 and 6.1.1.4'
H H 0.0000 0.0000 'International Tables Vol C Tables 4.2.6.8 and 6.1.1.4'
Cl Cl 0.1484 0.1585 'International Tables Vol C Tables 4.2.6.8 and 6.1.1.4'
F F 0.0171 0.0103 'International Tables Vol C Tables 4.2.6.8 and 6.1.1.4'
N N 0.0061 0.0033 'International Tables Vol C Tables 4.2.6.8 and 6.1.1.4'
O O 0.0106 0.0060 'International Tables Vol C Tables 4.2.6.8 and 6.1.1.4'
S S 0.1246 0.1234 'International Tables Vol C Tables 4.2.6.8 and 6.1.1.4'

loop_
_geom_angle_atom_site_label_1
_geom_angle_atom_site_label_2
_geom_angle_atom_site_label_3
_geom_angle
_geom_angle_site_symmetry_1
_geom_angle_site_symmetry_3
_geom_angle_publ_flag
O008 S001 N00F 106.57(9) . . ?
O008 S001 C00S 103.30(10) . . ?
O009 S001 O008 118.36(9) . . ?
O009 S001 N00F 116.95(10) . . ?
O009 S001 C00S 104.04(10) . . ?
N00F S001 C00S 106.02(10) . . ?
O00A S02 O00C 117.82(11) . . ?
O00A S02 N00F 110.58(10) . . ?
O00A S02 C00T 104.41(10) . . ?
O00C S02 N00F 116.11(9) . . ?
O00C S02 C00T 104.27(11) . . ?
N00F S02 C00T 101.18(10) . . ?
C00J N00E C00L 119.60(16) . . ?
C00M N00E C00J 120.87(16) . . ?
C00M N00E C00L 119.51(16) . . ?
S001 N00F S02 125.26(11) . . ?
C00I C00G C00G 121.4(2) . 7_656 ?
C00O C00G C00G 121.0(2) . 7_656 ?
C00O C00G C00I 117.62(16) . . ?
C00K C00H C00L 120.34(18) . . ?
C00K C00H C00P 119.53(18) . . ?
C00P C00H C00L 120.13(17) . . ?
C00G C00I H00I 119.9 . . ?
C00J C00I C00G 120.14(17) . . ?
C00J C00I H00I 119.9 . . ?
N00E C00J C00I 120.47(17) . . ?
N00E C00J H00J 119.8 . . ?
C00I C00J H00J 119.8 . . ?
C00H C00K H00K 119.7 . . ?
C00N C00K C00H 120.61(19) . . ?
C00N C00K H00K 119.7 . . ?
N00E C00L C00H 110.63(15) . . ?
N00E C00L H00A 109.5 . . ?
N00E C00L H00B 109.5 . . ?
C00H C00L H00A 109.5 . . ?
C00H C00L H00B 109.5 . . ?
H00A C00L H00B 108.1 . . ?
N00E C00M H00M 119.7 . . ?
N00E C00M C00O 120.67(18) . . ?
C00O C00M H00M 119.7 . . ?
C00K C00N H00N 120.6 . . ?
C00R C00N C00K 118.71(19) . . ?
C00R C00N H00N 120.6 . . ?
C00G C00O H00O 119.9 . . ?
C00M C00O C00G 120.19(18) . . ?
C00M C00O H00O 119.9 . . ?
C00H C00P H00P 119.7 . . ?
C00Q C00P C00H 120.56(19) . . ?
C00Q C00P H00P 119.7 . . ?
C00P C00Q H00Q 120.7 . . ?
C00R C00Q C00P 118.6(2) . . ?
C00R C00Q H00Q 120.7 . . ?
C00N C00R Cl03 119.06(16) . . ?
C00N C00R C00Q 121.94(19) . . ?
C00Q C00R Cl03 118.99(17) . . ?
F004 C00S S001 110.73(15) . . ?
F004 C00S F005 108.21(18) . . ?
F004 C00S F007 108.85(18) . . ?
F005 C00S S001 111.34(14) . . ?
F007 C00S S001 109.01(15) . . ?
F007 C00S F005 108.63(18) . . ?
F006 C00T S02 111.74(15) . . ?
F006 C00T F00B 109.51(19) . . ?
F006 C00T F00D 107.3(2) . . ?
F00B C00T S02 109.40(16) . . ?
F00B C00T F00D 107.6(2) . . ?
F00D C00T S02 111.22(15) . . ?

loop_
_geom_bond_atom_site_label_1
_geom_bond_atom_site_label_2
_geom_bond_distance
_geom_bond_site_symmetry_2
_geom_bond_publ_flag
S001 O008 1.4322(15) . ?
S001 O009 1.4263(15) . ?
S001 N00F 1.5752(18) . ?
S001 C00S 1.837(2) . ?
S02 O00A 1.4218(15) . ?
S02 O00C 1.4383(17) . ?
S02 N00F 1.5757(18) . ?
S02 C00T 1.827(2) . ?
Cl03 C00R 1.740(2) . ?
F004 C00S 1.327(3) . ?
F005 C00S 1.330(3) . ?
F006 C00T 1.317(3) . ?
F007 C00S 1.328(2) . ?
F00B C00T 1.330(3) . ?
F00D C00T 1.334(3) . ?
N00E C00J 1.343(2) . ?
N00E C00L 1.494(2) . ?
N00E C00M 1.342(3) . ?
C00G C00G 1.485(3) 7_656 ?
C00G C00I 1.394(3) . ?
C00G C00O 1.393(3) . ?
C00H C00K 1.391(3) . ?
C00H C00L 1.511(3) . ?
C00H C00P 1.392(3) . ?
C00I H00I 0.9500 . ?
C00I C00J 1.380(3) . ?
C00J H00J 0.9500 . ?
C00K H00K 0.9500 . ?
C00K C00N 1.390(3) . ?
C00L H00A 0.9900 . ?
C00L H00B 0.9900 . ?
C00M H00M 0.9500 . ?
C00M C00O 1.376(3) . ?
C00N H00N 0.9500 . ?
C00N C00R 1.381(3) . ?
C00O H00O 0.9500 . ?
C00P H00P 0.9500 . ?
C00P C00Q 1.389(3) . ?
C00Q H00Q 0.9500 . ?
C00Q C00R 1.388(3) . ?

loop_
_geom_torsion_atom_site_label_1
_geom_torsion_atom_site_label_2
_geom_torsion_atom_site_label_3
_geom_torsion_atom_site_label_4
_geom_torsion
_geom_torsion_site_symmetry_1
_geom_torsion_site_symmetry_2
_geom_torsion_site_symmetry_3
_geom_torsion_site_symmetry_4
_geom_torsion_publ_flag
O008 S001 N00F S02 -163.91(13) . . . . ?
O008 S001 C00S F004 -62.68(16) . . . . ?
O008 S001 C00S F005 176.88(15) . . . . ?
O008 S001 C00S F007 57.05(17) . . . . ?
O009 S001 N00F S02 -28.90(18) . . . . ?
O009 S001 C00S F004 173.11(14) . . . . ?
O009 S001 C00S F005 52.67(17) . . . . ?
O009 S001 C00S F007 -67.16(17) . . . . ?
O00A S02 N00F S001 130.87(14) . . . . ?
O00A S02 C00T F006 174.79(17) . . . . ?
O00A S02 C00T F00B -63.77(19) . . . . ?
O00A S02 C00T F00D 54.95(19) . . . . ?
O00C S02 N00F S001 -6.80(18) . . . . ?
O00C S02 C00T F006 -60.97(19) . . . . ?
O00C S02 C00T F00B 60.46(18) . . . . ?
O00C S02 C00T F00D 179.18(16) . . . . ?
N00E C00M C00O C00G -1.2(3) . . . . ?
N00F S001 C00S F004 49.20(17) . . . . ?
N00F S001 C00S F005 -71.23(17) . . . . ?
N00F S001 C00S F007 168.93(15) . . . . ?
N00F S02 C00T F006 59.90(19) . . . . ?
N00F S02 C00T F00B -178.66(16) . . . . ?
N00F S02 C00T F00D -59.94(18) . . . . ?
C00G C00G C00I C00J -178.9(2) 7_656 . . . ?
C00G C00G C00O C00M -179.7(2) 7_656 . . . ?
C00G C00I C00J N00E -1.8(3) . . . . ?
C00H C00K C00N C00R 0.9(3) . . . . ?
C00H C00P C00Q C00R 0.8(3) . . . . ?
C00I C00G C00O C00M -0.7(3) . . . . ?
C00J N00E C00L C00H -88.7(2) . . . . ?
C00J N00E C00M C00O 1.7(3) . . . . ?
C00K C00H C00L N00E 108.33(19) . . . . ?
C00K C00H C00P C00Q -0.4(3) . . . . ?
C00K C00N C00R Cl03 -179.40(15) . . . . ?
C00K C00N C00R C00Q -0.6(3) . . . . ?
C00L N00E C00J C00I 177.93(17) . . . . ?
C00L N00E C00M C00O -176.43(19) . . . . ?
C00L C00H C00K C00N 179.31(17) . . . . ?
C00L C00H C00P C00Q 179.84(18) . . . . ?
C00M N00E C00J C00I -0.2(3) . . . . ?
C00M N00E C00L C00H 89.5(2) . . . . ?
C00O C00G C00I C00J 2.2(3) . . . . ?
C00P C00H C00K C00N -0.4(3) . . . . ?
C00P C00H C00L N00E -71.9(2) . . . . ?
C00P C00Q C00R Cl03 178.56(16) . . . . ?
C00P C00Q C00R C00N -0.2(3) . . . . ?
C00S S001 N00F S02 86.51(15) . . . . ?
C00T S02 N00F S001 -118.93(14) . . . . ?
